data_1008248
loop_
_publ_author_name
'Averbuch-Pouchot, M T'

_publ_section_title
;
Hydrogen bonding in (N H~4~) (H S O~4~) (N H~4~) (H~2~ P O~4~)
;
_journal_coden_ASTM MRBUAC
_journal_name_full 'Materials Research Bulletin'
_journal_page_first 407
_journal_page_last 411
_journal_paper_doi 10.1016/0025-5408(81)90008-8
_journal_volume 16
_journal_year 1981
_chemical_formula_structural '(N H4)2 (H S O4) (H2 P O4)'
_chemical_formula_sum 'H11 N2 O8 P S'
_chemical_name_systematic
;
DIAMMONIUM HYDROGENSULFATE DIHYDROGENPHOSPHATE
;
_space_group_IT_number 14
_symmetry_cell_setting monoclinic
_symmetry_Int_Tables_number 14
_symmetry_space_group_name_Hall '-P 2yn'
_symmetry_space_group_name_H-M 'P 1 21/n 1'
_cell_angle_alpha 90
_cell_angle_beta 101.32(5)
_cell_angle_gamma 90
_cell_formula_units_Z 2
_cell_length_a 7.723(5)
_cell_length_b 7.540(5)
_cell_length_c 7.482(5)
_cell_volume 427.2
_refine_ls_R_factor_all 0.028
_cod_database_code 1008248

loop_
_symmetry_equiv_pos_as_xyz
x,y,z
1/2+x,1/2-y,1/2+z
-x,-y,-z
1/2-x,1/2+y,1/2-z

loop_
_atom_site_label
_atom_site_type_symbol
_atom_site_symmetry_multiplicity
_atom_site_Wyckoff_symbol
_atom_site_fract_x
_atom_site_fract_y
_atom_site_fract_z
_atom_site_occupancy
_atom_site_attached_hydrogens
_atom_site_calc_flag
S1 S6+ 4 ? 0.2506(2) 0.1812(2) 0.1031(2) 0.5 0 d
P1 P5+ 4 ? 0.2506(2) 0.1812(2) 0.1031(2) 0.5 0 d
O1 O2- 4 ? 0.3317(2) 0.3049(2) 0.9903(2) 1. 0 d
O2 O2- 4 ? 0.1599(2) 0.0299(2) 0.9882(2) 1. 0 d
O3 O2- 4 ? 0.1136(2) 0.2699(2) 0.1929(2) 1. 0 d
O4 O2- 4 ? 0.3930(3) 0.1031(3) 0.2505(3) 1. 0 d
N1 N3- 4 ? 0.2128(2) 0.1733(3) 0.6060(3) 1. 0 d
H1 H1+ 4 ? 0.224(5) 0.056(5) 0.583(5) 1. 0 d
H2 H1+ 4 ? 0.102(5) 0.203(5) 0.557(5) 1. 0 d
H3 H1+ 4 ? 0.263(4) 0.231(5) 0.545(4) 1. 0 d
H4 H1+ 4 ? 0.247(7) 0.193(7) 0.752(8) 1. 0 d
H5 H1+ 4 ? 0.429(5) 0.519(7) 0.502(6) 0.5 0 d
H6 H1+ 4 ? 0.113(5) 0.438(6) 0.224(5) 1. 0 d

loop_
_atom_type_symbol
_atom_type_oxidation_number
S6+ 6.000
P5+ 5.000
O2- -2.000
N3- -3.000
H1+ 1.000
